data_4320604
loop_
_publ_author_name
'Brian A. Jazdzewski'
'Patrick L. Holland'
'Maren Pink'
'Victor G. Young'
'Douglas J. E. Spencer'
'William B. Tolman'

_publ_section_title
;
 Three-Coordinate Copper(II)-Phenolate Complexes
;
_journal_name_full 'Inorganic Chemistry'
_journal_page_first 6097
_journal_page_last 6107
_journal_paper_doi 10.1021/ic010615c
_journal_volume 40
_journal_year 2001
_chemical_formula_sum 'C39 H54 Cu N2 O'
_chemical_formula_weight 630.38
_chemical_name_common bjtwinaa
_chemical_name_systematic
;

  ?

;
_space_group_IT_number 14
_symmetry_cell_setting monoclinic
_symmetry_space_group_name_Hall '-P 2yn'
_symmetry_space_group_name_H-M 'P 1 21/n 1'
_atom_sites_solution_hydrogens geom
_atom_sites_solution_primary direct
_atom_sites_solution_secondary difmap
_audit_creation_method SHELXL-97
_cell_angle_alpha 90.00
_cell_angle_beta 92.920(2)
_cell_angle_gamma 90.00
_cell_formula_units_Z 4
_cell_length_a 8.2419(9)
_cell_length_b 21.411(2)
_cell_length_c 20.185(2)
_cell_measurement_reflns_used 5506
_cell_measurement_temperature 173(2)
_cell_measurement_theta_max 27.5
_cell_measurement_theta_min 1.39
_cell_volume 3557.4(6)
_computing_structure_refinement 'SHELXL-97 (Sheldrick, 1997)'
_computing_structure_solution 'SHELXS-97 (Sheldrick, 1990)'
_diffrn_ambient_temperature 173(2)
_diffrn_measured_fraction_theta_full 0.991
_diffrn_measured_fraction_theta_max 0.991
_diffrn_measurement_device_type 'Bruker platform CCD'
_diffrn_measurement_method 'area detector'
_diffrn_radiation_monochromator graphite
_diffrn_radiation_source 'fine-focus sealed tube'
_diffrn_radiation_type MoK\a
_diffrn_radiation_wavelength 0.71073
_diffrn_reflns_av_R_equivalents 0.0773
_diffrn_reflns_av_sigmaI/netI 0.0880
_diffrn_reflns_limit_h_max 10
_diffrn_reflns_limit_h_min -10
_diffrn_reflns_limit_k_max 27
_diffrn_reflns_limit_k_min -27
_diffrn_reflns_limit_l_max 25
_diffrn_reflns_limit_l_min -25
_diffrn_reflns_number 31489
_diffrn_reflns_theta_full 27.57
_diffrn_reflns_theta_max 27.50
_diffrn_reflns_theta_min 1.39
_exptl_absorpt_coefficient_mu 0.645
_exptl_absorpt_correction_T_max 1.0000
_exptl_absorpt_correction_T_min 0.8820
_exptl_absorpt_correction_type multi-scan
_exptl_absorpt_process_details 'SADABS v2.03 (Sheldrick, 2000)'
_exptl_crystal_colour green
_exptl_crystal_density_diffrn 1.177
_exptl_crystal_density_meas calc
_exptl_crystal_density_method 'not measured'
_exptl_crystal_description block
_exptl_crystal_F_000 1356
_exptl_crystal_size_max 0.18
_exptl_crystal_size_mid 0.18
_exptl_crystal_size_min 0.15
_refine_diff_density_max 0.622
_refine_diff_density_min -0.679
_refine_diff_density_rms 0.083
_refine_ls_extinction_method none
_refine_ls_goodness_of_fit_ref 1.048
_refine_ls_hydrogen_treatment mixed
_refine_ls_matrix_type full
_refine_ls_number_parameters 402
_refine_ls_number_reflns 8156
_refine_ls_number_restraints 0
_refine_ls_restrained_S_all 1.048
_refine_ls_R_factor_all 0.0877
_refine_ls_R_factor_gt 0.0598
_refine_ls_shift/su_max 0.003
_refine_ls_shift/su_mean 0.000
_refine_ls_structure_factor_coef Fsqd
_refine_ls_weighting_details 'calc w=1/[\s^2^(Fo^2^)+(0.0412P)^2^+3.4439P] where P=(Fo^2^+2Fc^2^)/3'
_refine_ls_weighting_scheme calc
_refine_ls_wR_factor_gt 0.1415
_refine_ls_wR_factor_ref 0.1602
_reflns_number_gt 6059
_reflns_number_total 8156
_reflns_threshold_expression >2sigma(I)
_cod_data_source_file ic010615c_7.cif
_cod_data_source_block bjtwinaa
_cod_depositor_comments
;
The following automatic conversions were performed:

'_exptl_absorpt_correction_type' value 'multiscan' changed to
'multi-scan' according to the built-in table from CIF Core dictionary
named 'cif_core.dic' version 2.4.1 from 2010-06-29.

Automatic conversion script
Id: cif_fix_values 1646 2011-03-28 12:23:43Z adriana 
;
_cod_database_code 4320604

loop_
_symmetry_equiv_pos_as_xyz
'x, y, z'
'-x+1/2, y+1/2, -z+1/2'
'-x, -y, -z'
'x-1/2, -y-1/2, z-1/2'

loop_
_atom_site_label
_atom_site_type_symbol
_atom_site_fract_x
_atom_site_fract_y
_atom_site_fract_z
_atom_site_U_iso_or_equiv
_atom_site_adp_type
_atom_site_occupancy
_atom_site_symmetry_multiplicity
_atom_site_calc_flag
_atom_site_refinement_flags
_atom_site_disorder_assembly
_atom_site_disorder_group
Cu1 Cu 0.29107(4) 0.421640(18) 0.242702(19) 0.02430(12) Uani 1 1 d . . .
N1 N 0.4473(3) 0.43049(12) 0.17943(13) 0.0242(5) Uani 1 1 d . . .
N2 N 0.4351(3) 0.42954(12) 0.31851(13) 0.0250(6) Uani 1 1 d . . .
O1 O 0.0729(3) 0.41310(11) 0.24813(14) 0.0398(6) Uani 1 1 d . . .
C1 C 0.7125(4) 0.45369(18) 0.13563(17) 0.0337(8) Uani 1 1 d . . .
H1A H 0.8231 0.4626 0.1533 0.051 Uiso 1 1 calc R . .
H1B H 0.6731 0.4887 0.1080 0.051 Uiso 1 1 calc R . .
H1C H 0.7131 0.4156 0.1087 0.051 Uiso 1 1 calc R . .
C2 C 0.6022(4) 0.44469(14) 0.19226(16) 0.0238(6) Uani 1 1 d . . .
C3 C 0.6696(3) 0.45256(14) 0.25670(15) 0.0231(6) Uani 1 1 d . . .
H3 H 0.7805 0.4648 0.2607 0.028 Uiso 1 1 calc R . .
C4 C 0.5912(4) 0.44436(14) 0.31572(16) 0.0237(6) Uani 1 1 d . . .
C5 C 0.6900(4) 0.45294(17) 0.37999(17) 0.0337(8) Uani 1 1 d . . .
H5A H 0.8027 0.4626 0.3705 0.051 Uiso 1 1 calc R . .
H5B H 0.6869 0.4144 0.4062 0.051 Uiso 1 1 calc R . .
H5C H 0.6446 0.4874 0.4051 0.051 Uiso 1 1 calc R . .
C6 C 0.3801(4) 0.41876(14) 0.11352(15) 0.0244(6) Uani 1 1 d . . .
C7 C 0.2913(4) 0.46643(15) 0.07973(16) 0.0265(7) Uani 1 1 d . . .
C8 C 0.2076(4) 0.45177(17) 0.02019(17) 0.0336(8) Uani 1 1 d . . .
H8 H 0.1470 0.4834 -0.0030 0.040 Uiso 1 1 calc R . .
C9 C 0.2108(5) 0.39208(18) -0.00591(18) 0.0385(9) Uani 1 1 d . . .
H9 H 0.1498 0.3824 -0.0458 0.046 Uiso 1 1 calc R . .
C10 C 0.3038(5) 0.34659(17) 0.02657(18) 0.0369(8) Uani 1 1 d . . .
H10 H 0.3074 0.3059 0.0079 0.044 Uiso 1 1 calc R . .
C11 C 0.3919(4) 0.35854(16) 0.08564(17) 0.0310(7) Uani 1 1 d . . .
C12 C 0.2883(4) 0.53251(15) 0.10740(16) 0.0287(7) Uani 1 1 d . . .
H12 H 0.3775 0.5360 0.1427 0.034 Uiso 1 1 calc R . .
C13 C 0.3184(6) 0.58171(18) 0.0543(2) 0.0463(10) Uani 1 1 d . . .
H13A H 0.4192 0.5719 0.0328 0.069 Uiso 1 1 calc R . .
H13B H 0.3278 0.6230 0.0751 0.069 Uiso 1 1 calc R . .
H13C H 0.2274 0.5817 0.0211 0.069 Uiso 1 1 calc R . .
C14 C 0.1276(5) 0.54595(17) 0.13940(19) 0.0375(8) Uani 1 1 d . . .
H14A H 0.1303 0.5882 0.1581 0.056 Uiso 1 1 calc R . .
H14B H 0.1117 0.5155 0.1748 0.056 Uiso 1 1 calc R . .
H14C H 0.0379 0.5427 0.1058 0.056 Uiso 1 1 calc R . .
C15 C 0.4965(5) 0.30752(16) 0.11839(19) 0.0363(8) Uani 1 1 d . . .
H15 H 0.5700 0.3277 0.1531 0.044 Uiso 1 1 calc R . .
C16 C 0.3955(7) 0.2593(3) 0.1525(4) 0.092(2) Uani 1 1 d . . .
H16A H 0.4670 0.2271 0.1724 0.138 Uiso 1 1 calc R . .
H16B H 0.3185 0.2401 0.1200 0.138 Uiso 1 1 calc R . .
H16C H 0.3356 0.2796 0.1873 0.138 Uiso 1 1 calc R . .
C17 C 0.6024(6) 0.2759(2) 0.0691(2) 0.0583(12) Uani 1 1 d . . .
H17A H 0.5337 0.2528 0.0365 0.088 Uiso 1 1 calc R . .
H17B H 0.6771 0.2469 0.0926 0.088 Uiso 1 1 calc R . .
H17C H 0.6649 0.3076 0.0463 0.088 Uiso 1 1 calc R . .
C18 C 0.3605(4) 0.41960(15) 0.38005(15) 0.0257(6) Uani 1 1 d . . .
C19 C 0.3622(4) 0.35921(16) 0.40811(17) 0.0317(7) Uani 1 1 d . . .
C20 C 0.2741(5) 0.34951(18) 0.46440(18) 0.0394(9) Uani 1 1 d . . .
H20 H 0.2724 0.3090 0.4837 0.047 Uiso 1 1 calc R . .
C21 C 0.1896(5) 0.39713(19) 0.49271(19) 0.0405(9) Uani 1 1 d . . .
H21 H 0.1287 0.3892 0.5305 0.049 Uiso 1 1 calc R . .
C22 C 0.1934(4) 0.45683(18) 0.46591(17) 0.0355(8) Uani 1 1 d . . .
H22 H 0.1372 0.4897 0.4865 0.043 Uiso 1 1 calc R . .
C23 C 0.2781(4) 0.46949(16) 0.40920(16) 0.0280(7) Uani 1 1 d . . .
C24 C 0.4544(5) 0.30519(17) 0.37933(19) 0.0382(8) Uani 1 1 d . . .
H24 H 0.5221 0.3223 0.3438 0.046 Uiso 1 1 calc R . .
C25 C 0.3408(6) 0.2566(2) 0.3478(3) 0.0627(13) Uani 1 1 d . . .
H25A H 0.2735 0.2387 0.3817 0.094 Uiso 1 1 calc R . .
H25B H 0.4047 0.2234 0.3282 0.094 Uiso 1 1 calc R . .
H25C H 0.2708 0.2763 0.3130 0.094 Uiso 1 1 calc R . .
C26 C 0.5687(6) 0.2746(2) 0.4314(2) 0.0573(12) Uani 1 1 d . . .
H26A H 0.6439 0.3060 0.4505 0.086 Uiso 1 1 calc R . .
H26B H 0.6305 0.2415 0.4107 0.086 Uiso 1 1 calc R . .
H26C H 0.5053 0.2567 0.4665 0.086 Uiso 1 1 calc R . .
C27 C 0.2795(4) 0.53490(16) 0.38085(17) 0.0315(7) Uani 1 1 d . . .
H27 H 0.3627 0.5361 0.3465 0.038 Uiso 1 1 calc R . .
C28 C 0.3261(5) 0.58405(18) 0.4330(2) 0.0464(10) Uani 1 1 d . . .
H28A H 0.3419 0.6244 0.4113 0.070 Uiso 1 1 calc R . .
H28B H 0.4271 0.5716 0.4571 0.070 Uiso 1 1 calc R . .
H28C H 0.2392 0.5878 0.4642 0.070 Uiso 1 1 calc R . .
C29 C 0.1150(5) 0.55073(18) 0.3465(2) 0.0430(9) Uani 1 1 d . . .
H29A H 0.1209 0.5919 0.3255 0.064 Uiso 1 1 calc R . .
H29B H 0.0315 0.5513 0.3793 0.064 Uiso 1 1 calc R . .
H29C H 0.0873 0.5192 0.3126 0.064 Uiso 1 1 calc R . .
C30 C 0.0120(4) 0.35474(16) 0.2465(2) 0.0349(8) Uani 1 1 d . . .
C31 C -0.0498(5) 0.32725(19) 0.3021(2) 0.0470(10) Uani 1 1 d . . .
H31 H -0.0564 0.3509 0.3417 0.056 Uiso 1 1 calc R . .
C32 C -0.1018(5) 0.26598(19) 0.3006(2) 0.0482(10) Uani 1 1 d . . .
H32 H -0.1427 0.2484 0.3396 0.058 Uiso 1 1 calc R . .
C33 C -0.0968(4) 0.22879(16) 0.2438(2) 0.0361(8) Uani 1 1 d . . .
C34 C -0.0437(5) 0.25801(18) 0.1874(2) 0.0437(9) Uani 1 1 d . . .
H34 H -0.0434 0.2353 0.1470 0.052 Uiso 1 1 calc R . .
C35 C 0.0092(5) 0.31979(18) 0.1889(2) 0.0448(10) Uani 1 1 d . . .
H35 H 0.0441 0.3384 0.1494 0.054 Uiso 1 1 calc R . .
C36 C -0.1307(5) 0.15842(16) 0.2452(2) 0.0413(9) Uani 1 1 d . . .
C37 C 0.0341(6) 0.12548(19) 0.2562(2) 0.0529(11) Uani 1 1 d . . .
H37A H 0.1062 0.1381 0.2215 0.079 Uiso 1 1 calc R . .
H37B H 0.0181 0.0801 0.2545 0.079 Uiso 1 1 calc R . .
H37C H 0.0832 0.1372 0.2997 0.079 Uiso 1 1 calc R . .
C38 C -0.2390(9) 0.1400(2) 0.2997(4) 0.105(3) Uani 1 1 d . . .
H38A H -0.2622 0.0951 0.2966 0.157 Uiso 1 1 calc R . .
H38B H -0.3410 0.1635 0.2950 0.157 Uiso 1 1 calc R . .
H38C H -0.1845 0.1492 0.3428 0.157 Uiso 1 1 calc R . .
C39 C -0.2064(6) 0.1342(2) 0.1785(3) 0.0640(14) Uani 1 1 d . . .
H39A H -0.1338 0.1438 0.1430 0.096 Uiso 1 1 calc R . .
H39B H -0.3117 0.1545 0.1692 0.096 Uiso 1 1 calc R . .
H39C H -0.2219 0.0889 0.1812 0.096 Uiso 1 1 calc R . .

loop_
_atom_site_aniso_label
_atom_site_aniso_U_11
_atom_site_aniso_U_22
_atom_site_aniso_U_33
_atom_site_aniso_U_23
_atom_site_aniso_U_13
_atom_site_aniso_U_12
Cu1 0.02216(18) 0.0239(2) 0.0269(2) 0.00091(16) 0.00210(14) -0.00072(16)
N1 0.0254(12) 0.0239(14) 0.0232(13) 0.0012(10) 0.0009(10) 0.0021(10)
N2 0.0234(12) 0.0245(14) 0.0276(14) 0.0029(11) 0.0044(10) 0.0016(10)
O1 0.0297(12) 0.0264(13) 0.0637(18) 0.0003(11) 0.0048(12) -0.0012(10)
C1 0.0308(17) 0.044(2) 0.0265(17) 0.0009(15) 0.0053(14) -0.0027(15)
C2 0.0251(15) 0.0180(14) 0.0283(16) 0.0004(12) 0.0021(13) 0.0001(12)
C3 0.0203(13) 0.0213(15) 0.0276(16) 0.0002(12) 0.0004(13) -0.0021(11)
C4 0.0264(15) 0.0162(14) 0.0283(16) -0.0020(12) -0.0017(13) 0.0021(12)
C5 0.0314(17) 0.042(2) 0.0271(18) -0.0009(15) -0.0008(14) 0.0006(15)
C6 0.0261(14) 0.0233(15) 0.0240(15) -0.0004(12) 0.0021(12) -0.0029(13)
C7 0.0287(16) 0.0261(16) 0.0247(16) -0.0013(13) 0.0023(13) 0.0016(13)
C8 0.0367(18) 0.0344(19) 0.0288(18) -0.0011(14) -0.0063(15) 0.0057(15)
C9 0.043(2) 0.042(2) 0.0298(19) -0.0091(16) -0.0113(16) 0.0025(16)
C10 0.044(2) 0.0305(19) 0.036(2) -0.0103(15) -0.0044(16) 0.0009(15)
C11 0.0327(17) 0.0281(17) 0.0322(18) -0.0021(14) 0.0032(14) 0.0038(14)
C12 0.0348(17) 0.0230(16) 0.0280(17) 0.0016(13) -0.0014(14) 0.0026(13)
C13 0.063(3) 0.032(2) 0.045(2) 0.0035(17) 0.009(2) -0.0036(19)
C14 0.042(2) 0.0306(19) 0.040(2) -0.0032(15) 0.0038(16) 0.0061(15)
C15 0.044(2) 0.0268(18) 0.037(2) 0.0013(15) 0.0003(16) 0.0084(15)
C16 0.070(3) 0.067(4) 0.144(6) 0.064(4) 0.040(4) 0.029(3)
C17 0.070(3) 0.057(3) 0.049(3) 0.002(2) 0.008(2) 0.032(2)
C18 0.0268(14) 0.0279(16) 0.0226(15) 0.0024(13) 0.0027(12) 0.0002(13)
C19 0.0348(17) 0.0299(18) 0.0307(18) 0.0037(14) 0.0065(15) 0.0047(14)
C20 0.050(2) 0.036(2) 0.033(2) 0.0103(16) 0.0134(17) -0.0001(17)
C21 0.0402(19) 0.051(2) 0.0318(19) 0.0073(17) 0.0133(16) 0.0001(17)
C22 0.0351(18) 0.046(2) 0.0261(18) -0.0024(15) 0.0097(15) 0.0027(16)
C23 0.0257(15) 0.0315(18) 0.0271(17) -0.0022(13) 0.0038(13) 0.0003(13)
C24 0.047(2) 0.0300(19) 0.039(2) 0.0105(15) 0.0096(17) 0.0089(16)
C25 0.061(3) 0.047(3) 0.080(4) -0.017(2) 0.000(3) 0.008(2)
C26 0.070(3) 0.050(3) 0.053(3) 0.011(2) 0.004(2) 0.026(2)
C27 0.0338(17) 0.0307(18) 0.0308(18) 0.0002(14) 0.0080(14) 0.0040(14)
C28 0.056(2) 0.034(2) 0.049(2) -0.0041(17) 0.0032(19) -0.0043(18)
C29 0.046(2) 0.034(2) 0.048(2) -0.0002(17) -0.0035(18) 0.0042(17)
C30 0.0221(15) 0.0246(17) 0.058(2) 0.0003(16) 0.0034(16) 0.0022(12)
C31 0.054(2) 0.037(2) 0.051(3) -0.0046(18) 0.017(2) -0.0022(18)
C32 0.056(2) 0.034(2) 0.057(3) 0.0045(18) 0.025(2) -0.0021(19)
C33 0.0313(16) 0.0244(17) 0.053(2) 0.0026(16) 0.0052(16) 0.0008(14)
C34 0.050(2) 0.038(2) 0.044(2) -0.0010(17) 0.0059(18) -0.0052(18)
C35 0.048(2) 0.033(2) 0.054(3) 0.0087(18) 0.0087(19) -0.0079(17)
C36 0.050(2) 0.0220(18) 0.053(2) 0.0053(16) 0.0098(19) -0.0007(16)
C37 0.064(3) 0.032(2) 0.060(3) -0.0008(18) -0.015(2) 0.0110(19)
C38 0.146(6) 0.033(3) 0.144(6) -0.008(3) 0.103(5) -0.021(3)
C39 0.060(3) 0.030(2) 0.099(4) 0.004(2) -0.029(3) -0.004(2)

loop_
_atom_type_symbol
_atom_type_description
_atom_type_scat_dispersion_real
_atom_type_scat_dispersion_imag
_atom_type_scat_source
C C 0.0033 0.0016 'International Tables Vol C Tables 4.2.6.8 and 6.1.1.4'
H H 0.0000 0.0000 'International Tables Vol C Tables 4.2.6.8 and 6.1.1.4'
N N 0.0061 0.0033 'International Tables Vol C Tables 4.2.6.8 and 6.1.1.4'
O O 0.0106 0.0060 'International Tables Vol C Tables 4.2.6.8 and 6.1.1.4'
Cu Cu 0.3201 1.2651 'International Tables Vol C Tables 4.2.6.8 and 6.1.1.4'

loop_
_geom_angle_atom_site_label_1
_geom_angle_atom_site_label_2
_geom_angle_atom_site_label_3
_geom_angle
_geom_angle_site_symmetry_1
_geom_angle_site_symmetry_3
_geom_angle_publ_flag
O1 Cu1 N1 140.36(12) . . ?
O1 Cu1 N2 122.79(12) . . ?
N1 Cu1 N2 96.75(11) . . ?
C2 N1 C6 122.9(3) . . ?
C2 N1 Cu1 125.5(2) . . ?
C6 N1 Cu1 111.6(2) . . ?
C4 N2 C18 122.2(3) . . ?
C4 N2 Cu1 123.7(2) . . ?
C18 N2 Cu1 114.1(2) . . ?
C30 O1 Cu1 117.4(2) . . ?
N1 C2 C3 122.9(3) . . ?
N1 C2 C1 119.5(3) . . ?
C3 C2 C1 117.6(3) . . ?
C4 C3 C2 126.9(3) . . ?
N2 C4 C3 123.9(3) . . ?
N2 C4 C5 118.3(3) . . ?
C3 C4 C5 117.8(3) . . ?
C7 C6 C11 120.8(3) . . ?
C7 C6 N1 119.1(3) . . ?
C11 C6 N1 119.8(3) . . ?
C8 C7 C6 118.5(3) . . ?
C8 C7 C12 120.7(3) . . ?
C6 C7 C12 120.8(3) . . ?
C9 C8 C7 121.3(3) . . ?
C8 C9 C10 119.4(3) . . ?
C9 C10 C11 122.0(3) . . ?
C10 C11 C6 117.9(3) . . ?
C10 C11 C15 120.1(3) . . ?
C6 C11 C15 122.1(3) . . ?
C7 C12 C13 112.1(3) . . ?
C7 C12 C14 111.1(3) . . ?
C13 C12 C14 109.9(3) . . ?
C16 C15 C17 110.1(4) . . ?
C16 C15 C11 112.0(3) . . ?
C17 C15 C11 111.6(3) . . ?
C19 C18 C23 121.5(3) . . ?
C19 C18 N2 119.3(3) . . ?
C23 C18 N2 119.2(3) . . ?
C20 C19 C18 117.9(3) . . ?
C20 C19 C24 119.4(3) . . ?
C18 C19 C24 122.7(3) . . ?
C21 C20 C19 121.6(3) . . ?
C20 C21 C22 119.9(3) . . ?
C21 C22 C23 121.3(3) . . ?
C22 C23 C18 117.8(3) . . ?
C22 C23 C27 120.2(3) . . ?
C18 C23 C27 122.0(3) . . ?
C19 C24 C25 111.9(3) . . ?
C19 C24 C26 111.6(3) . . ?
C25 C24 C26 110.0(4) . . ?
C23 C27 C28 112.6(3) . . ?
C23 C27 C29 110.7(3) . . ?
C28 C27 C29 110.3(3) . . ?
O1 C30 C35 120.9(3) . . ?
O1 C30 C31 121.8(4) . . ?
C35 C30 C31 117.4(3) . . ?
C32 C31 C30 120.8(4) . . ?
C31 C32 C33 122.5(4) . . ?
C34 C33 C32 116.0(3) . . ?
C34 C33 C36 121.5(4) . . ?
C32 C33 C36 122.1(3) . . ?
C33 C34 C35 121.4(4) . . ?
C30 C35 C34 121.6(4) . . ?
C38 C36 C33 112.8(3) . . ?
C38 C36 C37 109.1(4) . . ?
C33 C36 C37 107.1(3) . . ?
C38 C36 C39 108.6(4) . . ?
C33 C36 C39 112.4(3) . . ?
C37 C36 C39 106.6(3) . . ?

loop_
_geom_bond_atom_site_label_1
_geom_bond_atom_site_label_2
_geom_bond_distance
_geom_bond_site_symmetry_2
_geom_bond_publ_flag
Cu1 O1 1.817(2) . ?
Cu1 N1 1.869(3) . ?
Cu1 N2 1.896(3) . ?
N1 C2 1.325(4) . ?
N1 C6 1.437(4) . ?
N2 C4 1.329(4) . ?
N2 C18 1.430(4) . ?
O1 C30 1.346(4) . ?
C1 C2 1.509(4) . ?
C2 C3 1.398(4) . ?
C3 C4 1.395(4) . ?
C4 C5 1.507(4) . ?
C6 C7 1.411(4) . ?
C6 C11 1.412(4) . ?
C7 C8 1.391(4) . ?
C7 C12 1.522(4) . ?
C8 C9 1.383(5) . ?
C9 C10 1.384(5) . ?
C10 C11 1.388(5) . ?
C11 C15 1.522(5) . ?
C12 C13 1.532(5) . ?
C12 C14 1.530(5) . ?
C15 C16 1.513(6) . ?
C15 C17 1.517(5) . ?
C18 C19 1.411(4) . ?
C18 C23 1.410(4) . ?
C19 C20 1.395(5) . ?
C19 C24 1.516(5) . ?
C20 C21 1.375(5) . ?
C21 C22 1.389(5) . ?
C22 C23 1.398(5) . ?
C23 C27 1.513(5) . ?
C24 C25 1.519(6) . ?
C24 C26 1.523(5) . ?
C27 C28 1.524(5) . ?
C27 C29 1.529(5) . ?
C30 C35 1.382(5) . ?
C30 C31 1.386(5) . ?
C31 C32 1.380(5) . ?
C32 C33 1.397(6) . ?
C33 C34 1.389(5) . ?
C33 C36 1.533(5) . ?
C34 C35 1.392(5) . ?
C36 C38 1.503(6) . ?
C36 C37 1.537(6) . ?
C36 C39 1.545(6) . ?

loop_
_geom_torsion_atom_site_label_1
_geom_torsion_atom_site_label_2
_geom_torsion_atom_site_label_3
_geom_torsion_atom_site_label_4
_geom_torsion
_geom_torsion_site_symmetry_1
_geom_torsion_site_symmetry_2
_geom_torsion_site_symmetry_3
_geom_torsion_site_symmetry_4
_geom_torsion_publ_flag
O1 Cu1 N1 C2 169.9(2) . . . . ?
N2 Cu1 N1 C2 -6.3(3) . . . . ?
O1 Cu1 N1 C6 -11.2(3) . . . . ?
N2 Cu1 N1 C6 172.6(2) . . . . ?
O1 Cu1 N2 C4 -170.4(2) . . . . ?
N1 Cu1 N2 C4 6.7(3) . . . . ?
O1 Cu1 N2 C18 8.2(3) . . . . ?
N1 Cu1 N2 C18 -174.7(2) . . . . ?
N1 Cu1 O1 C30 89.2(3) . . . . ?
N2 Cu1 O1 C30 -95.4(3) . . . . ?
C6 N1 C2 C3 -176.2(3) . . . . ?
Cu1 N1 C2 C3 2.6(4) . . . . ?
C6 N1 C2 C1 4.5(4) . . . . ?
Cu1 N1 C2 C1 -176.7(2) . . . . ?
N1 C2 C3 C4 3.1(5) . . . . ?
C1 C2 C3 C4 -177.6(3) . . . . ?
C18 N2 C4 C3 178.0(3) . . . . ?
Cu1 N2 C4 C3 -3.6(4) . . . . ?
C18 N2 C4 C5 -2.1(4) . . . . ?
Cu1 N2 C4 C5 176.4(2) . . . . ?
C2 C3 C4 N2 -2.5(5) . . . . ?
C2 C3 C4 C5 177.6(3) . . . . ?
C2 N1 C6 C7 -100.6(4) . . . . ?
Cu1 N1 C6 C7 80.5(3) . . . . ?
C2 N1 C6 C11 84.7(4) . . . . ?
Cu1 N1 C6 C11 -94.3(3) . . . . ?
C11 C6 C7 C8 3.8(5) . . . . ?
N1 C6 C7 C8 -170.9(3) . . . . ?
C11 C6 C7 C12 -175.7(3) . . . . ?
N1 C6 C7 C12 9.6(5) . . . . ?
C6 C7 C8 C9 -0.2(5) . . . . ?
C12 C7 C8 C9 179.2(3) . . . . ?
C7 C8 C9 C10 -2.3(6) . . . . ?
C8 C9 C10 C11 1.4(6) . . . . ?
C9 C10 C11 C6 2.1(6) . . . . ?
C9 C10 C11 C15 -178.1(4) . . . . ?
C7 C6 C11 C10 -4.6(5) . . . . ?
N1 C6 C11 C10 170.0(3) . . . . ?
C7 C6 C11 C15 175.5(3) . . . . ?
N1 C6 C11 C15 -9.8(5) . . . . ?
C8 C7 C12 C13 -46.3(4) . . . . ?
C6 C7 C12 C13 133.1(3) . . . . ?
C8 C7 C12 C14 77.1(4) . . . . ?
C6 C7 C12 C14 -103.4(4) . . . . ?
C10 C11 C15 C16 -75.7(5) . . . . ?
C6 C11 C15 C16 104.1(5) . . . . ?
C10 C11 C15 C17 48.2(5) . . . . ?
C6 C11 C15 C17 -132.0(4) . . . . ?
C4 N2 C18 C19 -88.9(4) . . . . ?
Cu1 N2 C18 C19 92.6(3) . . . . ?
C4 N2 C18 C23 95.0(4) . . . . ?
Cu1 N2 C18 C23 -83.6(3) . . . . ?
C23 C18 C19 C20 2.6(5) . . . . ?
N2 C18 C19 C20 -173.5(3) . . . . ?
C23 C18 C19 C24 -177.8(3) . . . . ?
N2 C18 C19 C24 6.2(5) . . . . ?
C18 C19 C20 C21 -0.9(6) . . . . ?
C24 C19 C20 C21 179.4(4) . . . . ?
C19 C20 C21 C22 -1.2(6) . . . . ?
C20 C21 C22 C23 1.8(6) . . . . ?
C21 C22 C23 C18 -0.2(5) . . . . ?
C21 C22 C23 C27 179.7(3) . . . . ?
C19 C18 C23 C22 -2.0(5) . . . . ?
N2 C18 C23 C22 174.0(3) . . . . ?
C19 C18 C23 C27 178.1(3) . . . . ?
N2 C18 C23 C27 -5.8(5) . . . . ?
C20 C19 C24 C25 69.8(5) . . . . ?
C18 C19 C24 C25 -109.8(4) . . . . ?
C20 C19 C24 C26 -53.9(5) . . . . ?
C18 C19 C24 C26 126.5(4) . . . . ?
C22 C23 C27 C28 50.6(4) . . . . ?
C18 C23 C27 C28 -129.5(3) . . . . ?
C22 C23 C27 C29 -73.3(4) . . . . ?
C18 C23 C27 C29 106.5(4) . . . . ?
Cu1 O1 C30 C35 -70.2(4) . . . . ?
Cu1 O1 C30 C31 109.7(3) . . . . ?
O1 C30 C31 C32 -175.7(4) . . . . ?
C35 C30 C31 C32 4.1(6) . . . . ?
C30 C31 C32 C33 -0.5(7) . . . . ?
C31 C32 C33 C34 -3.2(6) . . . . ?
C31 C32 C33 C36 170.7(4) . . . . ?
C32 C33 C34 C35 3.2(6) . . . . ?
C36 C33 C34 C35 -170.7(4) . . . . ?
O1 C30 C35 C34 175.8(4) . . . . ?
C31 C30 C35 C34 -4.1(6) . . . . ?
C33 C34 C35 C30 0.3(6) . . . . ?
C34 C33 C36 C38 -160.0(5) . . . . ?
C32 C33 C36 C38 26.5(6) . . . . ?
C34 C33 C36 C37 80.0(5) . . . . ?
C32 C33 C36 C37 -93.6(4) . . . . ?
C34 C33 C36 C39 -36.8(5) . . . . ?
C32 C33 C36 C39 149.7(4) . . . . ?
